data_7126610
loop_
_publ_author_name
'Tanabe, Yoshiaki'
'Sekiguchi, Yoshiya'
'Tanaka, Hiromasa'
'Konomi, Asuka'
'Yoshizawa, Kazunari'
'Kuriyama, Shogo'
'Nishibayashi, Yoshiaki'

_publ_section_title
;
 Preparation and reactivity of molybdenum complexes bearing pyrrole-based
 PNP-type pincer ligand.
;
_journal_issue 51
_journal_name_full 'Chemical communications (Cambridge, England)'
_journal_page_first 6933
_journal_page_last 6936
_journal_paper_doi 10.1039/d0cc02852e
_journal_volume 56
_journal_year 2020
_chemical_formula_moiety 'C22 H42 I2 Mo N P2'
_chemical_formula_sum 'C22 H42 I2 Mo N P2'
_chemical_formula_weight 732.28
_space_group_crystal_system orthorhombic
_space_group_IT_number 61
_space_group_name_Hall '-P 2ac 2ab'
_space_group_name_H-M_alt 'P b c a'
_atom_sites_solution_hydrogens geom
_atom_sites_solution_primary direct
_atom_sites_solution_secondary difmap
_audit_update_record
;
2020-05-01 deposited with the CCDC.	2020-05-21 downloaded from the CCDC.
;
_cell_angle_alpha 90.0000
_cell_angle_beta 90.0000
_cell_angle_gamma 90.0000
_cell_formula_units_Z 8
_cell_length_a 18.6834(5)
_cell_length_b 18.4365(6)
_cell_length_c 16.0574(4)
_cell_measurement_reflns_used 30016
_cell_measurement_temperature 193
_cell_measurement_theta_max 27.52
_cell_measurement_theta_min 2.00
_cell_volume 5531.1(3)
_computing_cell_refinement 'RAPID AUTO'
_computing_data_collection 'RAPID AUTO (Rigaku, 2018)'
_computing_data_reduction 'RAPID AUTO'
_computing_molecular_graphics 'CrystalStructure 4.3'
_computing_publication_material 'CrystalStructure 4.3 (Rigaku, 2019)'
_computing_structure_refinement 'SHELXL Version 2016/6 (Sheldrick, 2015)'
_computing_structure_solution 'SHELXS Version 2013/1 (Sheldrick, 2008)'
_diffrn_ambient_temperature 193
_diffrn_detector_area_resol_mean 10.000
_diffrn_measured_fraction_theta_full 0.993
_diffrn_measured_fraction_theta_max 0.964
_diffrn_measurement_device_type 'Rigaku R-AXIS RAPID'
_diffrn_measurement_method \w
_diffrn_radiation_type 'Mo K\a'
_diffrn_radiation_wavelength 0.71075
_diffrn_reflns_av_R_equivalents 0.0815
_diffrn_reflns_av_unetI/netI 0.0844
_diffrn_reflns_Laue_measured_fraction_full 0.993
_diffrn_reflns_Laue_measured_fraction_max 0.964
_diffrn_reflns_limit_h_max 24
_diffrn_reflns_limit_h_min -24
_diffrn_reflns_limit_k_max 23
_diffrn_reflns_limit_k_min -23
_diffrn_reflns_limit_l_max 20
_diffrn_reflns_limit_l_min -20
_diffrn_reflns_number 36934
_diffrn_reflns_point_group_measured_fraction_full 0.993
_diffrn_reflns_point_group_measured_fraction_max 0.964
_diffrn_reflns_theta_full 25.242
_diffrn_reflns_theta_max 27.485
_diffrn_reflns_theta_min 2.004
_diffrn_standards_number 0
_exptl_absorpt_coefficient_mu 2.832
_exptl_absorpt_correction_T_max 0.893
_exptl_absorpt_correction_T_min 0.404
_exptl_absorpt_correction_type multi-scan
_exptl_absorpt_process_details 'ABSCOR (Rigaku, 1995)'
_exptl_crystal_colour green
_exptl_crystal_density_diffrn 1.759
_exptl_crystal_description needle
_exptl_crystal_F_000 2872.00
_exptl_crystal_size_max 0.260
_exptl_crystal_size_mid 0.050
_exptl_crystal_size_min 0.040
_refine_diff_density_max 2.88
_refine_diff_density_min -2.36
_refine_ls_extinction_method none
_refine_ls_goodness_of_fit_ref 1.000
_refine_ls_hydrogen_treatment constr
_refine_ls_number_parameters 266
_refine_ls_number_reflns 6267
_refine_ls_number_restraints 0
_refine_ls_R_factor_all 0.1658
_refine_ls_R_factor_gt 0.1137
_refine_ls_shift/su_max 0.000
_refine_ls_structure_factor_coef Fsqd
_refine_ls_weighting_details 'w = 1/[\s^2^(Fo^2^)+284.0000P] where P=(Fo^2^+2Fc^2^)/3'
_refine_ls_weighting_scheme calc
_refine_ls_wR_factor_gt 0.1806
_refine_ls_wR_factor_ref 0.2040
_reflns_Friedel_coverage 0.000
_reflns_number_gt 5230
_reflns_number_total 6267
_reflns_threshold_expression F^2^>2.0\s(F^2^)
_cod_data_source_file d0cc02852e2.cif
_cod_data_source_block C22H42I2MoNP2
_cod_depositor_comments 'Adding full bibliography for 7126610--7126613.cif.'
_cod_database_code 7126610

loop_
_space_group_symop_id
_space_group_symop_operation_xyz
1 +X,+Y,+Z
2 1/2+X,1/2-Y,-Z
3 -X,1/2+Y,1/2-Z
4 1/2-X,-Y,1/2+Z
5 -X,-Y,-Z
6 -1/2-X,-1/2+Y,+Z
7 +X,-1/2-Y,-1/2+Z
8 -1/2+X,+Y,-1/2-Z

loop_
_atom_site_label
_atom_site_type_symbol
_atom_site_fract_x
_atom_site_fract_y
_atom_site_fract_z
_atom_site_U_iso_or_equiv
_atom_site_adp_type
_atom_site_occupancy
_atom_site_site_symmetry_order
_atom_site_calc_flag
_atom_site_refinement_flags_posn
_atom_site_refinement_flags_adp
_atom_site_refinement_flags_occupancy
_atom_site_disorder_assembly
_atom_site_disorder_group
I1 I 0.20692(6) 0.23422(5) 0.50030(7) 0.0443(3) Uani 1 1 d . . . . .
I2 I 0.26005(6) 0.30511(7) 0.27736(7) 0.0532(3) Uani 1 1 d . . . . .
Mo1 Mo 0.18576(6) 0.35583(6) 0.40501(7) 0.0242(2) Uani 1 1 d . . . . .
P1 P 0.27202(16) 0.44701(17) 0.47732(19) 0.0223(6) Uani 1 1 d . . . . .
P2 P 0.06356(16) 0.32615(17) 0.34411(19) 0.0210(6) Uani 1 1 d . . . . .
N1 N 0.1485(5) 0.4566(5) 0.3652(6) 0.022(2) Uani 1 1 d . . . . .
C1 C 0.2242(7) 0.5325(7) 0.4577(9) 0.035(3) Uani 1 1 d . . . . .
H1A H 0.200927 0.548794 0.509824 0.042 Uiso 1 1 calc R U . . .
H1B H 0.259075 0.570179 0.440850 0.042 Uiso 1 1 calc R U . . .
C2 C 0.1696(6) 0.5248(7) 0.3922(7) 0.024(3) Uani 1 1 d . . . . .
C3 C 0.1266(7) 0.5762(7) 0.3557(8) 0.027(3) Uani 1 1 d . . . . .
H3 H 0.130038 0.627207 0.363429 0.033 Uiso 1 1 calc R U . . .
C4 C 0.0764(7) 0.5403(7) 0.3046(8) 0.029(3) Uani 1 1 d . . . . .
H4 H 0.040535 0.562412 0.271238 0.034 Uiso 1 1 calc R U . . .
C5 C 0.0893(6) 0.4678(7) 0.3122(7) 0.022(3) Uani 1 1 d . . . . .
C6 C 0.0558(7) 0.4039(7) 0.2717(7) 0.029(3) Uani 1 1 d . . . . .
H6A H 0.080537 0.392816 0.218711 0.035 Uiso 1 1 calc R U . . .
H6B H 0.004840 0.413891 0.259507 0.035 Uiso 1 1 calc R U . . .
C7 C 0.0392(9) 0.2437(9) 0.2810(10) 0.045(4) Uani 1 1 d . . . . .
C8 C 0.0608(10) 0.1760(9) 0.3256(13) 0.064(6) Uani 1 1 d . . . . .
H8A H 0.113099 0.174021 0.329892 0.077 Uiso 1 1 calc R U . . .
H8B H 0.043558 0.133664 0.294696 0.077 Uiso 1 1 calc R U . . .
H8C H 0.039909 0.175970 0.381618 0.077 Uiso 1 1 calc R U . . .
C9 C 0.0766(11) 0.2460(11) 0.1973(12) 0.072(6) Uani 1 1 d . . . . .
H9A H 0.068636 0.200139 0.167924 0.086 Uiso 1 1 calc R U . . .
H9B H 0.128048 0.253282 0.205754 0.086 Uiso 1 1 calc R U . . .
H9C H 0.057277 0.286112 0.164145 0.086 Uiso 1 1 calc R U . . .
C10 C -0.0427(9) 0.2415(11) 0.2617(12) 0.060(5) Uani 1 1 d . . . . .
H10A H -0.069417 0.235349 0.313746 0.072 Uiso 1 1 calc R U . . .
H10B H -0.052983 0.200786 0.224347 0.072 Uiso 1 1 calc R U . . .
H10C H -0.057105 0.286996 0.234935 0.072 Uiso 1 1 calc R U . . .
C11 C -0.0027(7) 0.3436(9) 0.4296(8) 0.036(3) Uani 1 1 d . . . . .
C12 C -0.0212(10) 0.2765(10) 0.4761(11) 0.056(5) Uani 1 1 d . . . . .
H12A H -0.048882 0.244124 0.440006 0.068 Uiso 1 1 calc R U . . .
H12B H -0.049864 0.289198 0.525171 0.068 Uiso 1 1 calc R U . . .
H12C H 0.022746 0.252078 0.493890 0.068 Uiso 1 1 calc R U . . .
C13 C 0.0353(8) 0.3948(8) 0.4920(9) 0.037(3) Uani 1 1 d . . . . .
H13A H 0.078850 0.371483 0.512793 0.045 Uiso 1 1 calc R U . . .
H13B H 0.003102 0.405134 0.538717 0.045 Uiso 1 1 calc R U . . .
H13C H 0.047819 0.440275 0.463899 0.045 Uiso 1 1 calc R U . . .
C14 C -0.0702(8) 0.3831(11) 0.4000(11) 0.054(5) Uani 1 1 d . . . . .
H14A H -0.100347 0.394832 0.448109 0.065 Uiso 1 1 calc R U . . .
H14B H -0.096857 0.351774 0.361667 0.065 Uiso 1 1 calc R U . . .
H14C H -0.056642 0.427955 0.371294 0.065 Uiso 1 1 calc R U . . .
C15 C 0.3616(7) 0.4624(8) 0.4283(10) 0.039(3) Uani 1 1 d . . . . .
C16 C 0.4056(8) 0.3907(8) 0.4261(10) 0.041(4) Uani 1 1 d . . . . .
H16A H 0.417682 0.376109 0.483045 0.049 Uiso 1 1 calc R U . . .
H16B H 0.449626 0.398312 0.394155 0.049 Uiso 1 1 calc R U . . .
H16C H 0.377033 0.352484 0.399618 0.049 Uiso 1 1 calc R U . . .
C17 C 0.3479(9) 0.4877(9) 0.3385(10) 0.049(4) Uani 1 1 d . . . . .
H17A H 0.393623 0.492810 0.309237 0.059 Uiso 1 1 calc R U . . .
H17B H 0.323103 0.534538 0.339317 0.059 Uiso 1 1 calc R U . . .
H17C H 0.318118 0.451825 0.309650 0.059 Uiso 1 1 calc R U . . .
C18 C 0.4060(8) 0.5203(9) 0.4720(12) 0.051(4) Uani 1 1 d . . . . .
H18A H 0.378085 0.565200 0.476113 0.062 Uiso 1 1 calc R U . . .
H18B H 0.449717 0.529503 0.439970 0.062 Uiso 1 1 calc R U . . .
H18C H 0.418716 0.503562 0.527973 0.062 Uiso 1 1 calc R U . . .
C19 C 0.2782(8) 0.4427(7) 0.5949(8) 0.035(3) Uani 1 1 d . . . . .
C20 C 0.3293(8) 0.3835(8) 0.6225(9) 0.041(4) Uani 1 1 d . . . . .
H20A H 0.324845 0.376297 0.682744 0.049 Uiso 1 1 calc R U . . .
H20B H 0.378466 0.397679 0.609005 0.049 Uiso 1 1 calc R U . . .
H20C H 0.317480 0.338224 0.593590 0.049 Uiso 1 1 calc R U . . .
C21 C 0.2026(9) 0.4226(9) 0.6238(9) 0.046(4) Uani 1 1 d . . . . .
H21A H 0.201583 0.419734 0.684751 0.055 Uiso 1 1 calc R U . . .
H21B H 0.189084 0.375570 0.600193 0.055 Uiso 1 1 calc R U . . .
H21C H 0.168709 0.459776 0.605026 0.055 Uiso 1 1 calc R U . . .
C22 C 0.2954(10) 0.5151(9) 0.6366(10) 0.052(4) Uani 1 1 d . . . . .
H22A H 0.345156 0.528398 0.624874 0.063 Uiso 1 1 calc R U . . .
H22B H 0.288587 0.510690 0.696895 0.063 Uiso 1 1 calc R U . . .
H22C H 0.263389 0.552706 0.614761 0.063 Uiso 1 1 calc R U . . .

loop_
_atom_site_aniso_label
_atom_site_aniso_U_11
_atom_site_aniso_U_22
_atom_site_aniso_U_33
_atom_site_aniso_U_23
_atom_site_aniso_U_13
_atom_site_aniso_U_12
I1 0.0627(6) 0.0262(4) 0.0439(5) 0.0021(4) -0.0172(5) 0.0062(4)
I2 0.0435(6) 0.0668(8) 0.0494(6) -0.0187(6) 0.0124(5) 0.0002(5)
Mo1 0.0230(5) 0.0206(5) 0.0291(5) -0.0035(4) -0.0053(4) 0.0029(4)
P1 0.0227(15) 0.0173(15) 0.0268(15) -0.0037(12) -0.0046(12) -0.0008(12)
P2 0.0207(14) 0.0200(15) 0.0225(15) -0.0003(12) -0.0038(12) -0.0019(12)
N1 0.024(5) 0.017(5) 0.025(5) 0.005(4) 0.002(4) 0.001(4)
C1 0.037(8) 0.022(7) 0.045(8) -0.004(6) -0.015(7) 0.010(6)
C2 0.021(6) 0.027(7) 0.023(6) -0.002(5) 0.001(5) 0.002(5)
C3 0.037(7) 0.012(6) 0.032(7) 0.011(5) -0.001(6) -0.001(5)
C4 0.026(6) 0.031(7) 0.029(6) 0.011(6) -0.005(5) 0.004(5)
C5 0.018(5) 0.023(6) 0.026(6) 0.011(5) -0.003(5) 0.000(5)
C6 0.030(7) 0.041(8) 0.016(6) 0.012(5) -0.012(5) 0.002(6)
C7 0.060(10) 0.032(8) 0.043(8) -0.013(7) -0.016(8) -0.001(7)
C8 0.071(12) 0.033(9) 0.089(14) -0.022(9) -0.038(11) 0.005(9)
C9 0.077(13) 0.074(14) 0.063(12) -0.048(11) -0.014(10) 0.010(11)
C10 0.047(9) 0.063(12) 0.071(12) -0.014(10) -0.035(9) -0.006(9)
C11 0.027(7) 0.052(10) 0.029(7) 0.004(6) -0.002(6) 0.002(6)
C12 0.056(10) 0.066(12) 0.048(10) 0.013(9) 0.003(8) -0.023(9)
C13 0.045(8) 0.030(7) 0.037(8) -0.007(6) 0.017(7) 0.004(6)
C14 0.039(8) 0.073(12) 0.052(10) 0.011(9) 0.010(8) 0.024(8)
C15 0.029(7) 0.038(9) 0.050(9) 0.008(7) -0.005(6) 0.003(6)
C16 0.029(7) 0.044(9) 0.050(9) 0.000(7) 0.000(7) 0.002(7)
C17 0.042(9) 0.047(10) 0.058(10) 0.013(8) 0.004(8) -0.007(8)
C18 0.030(7) 0.044(10) 0.080(12) 0.006(9) -0.007(8) -0.011(7)
C19 0.050(8) 0.027(7) 0.029(7) -0.004(6) -0.008(6) -0.006(6)
C20 0.045(9) 0.040(8) 0.038(8) 0.002(7) -0.016(7) -0.002(7)
C21 0.059(10) 0.053(10) 0.027(7) -0.015(7) 0.010(7) -0.004(8)
C22 0.065(11) 0.052(10) 0.040(8) -0.021(8) -0.013(8) -0.002(9)

loop_
_atom_type_symbol
_atom_type_description
_atom_type_scat_dispersion_real
_atom_type_scat_dispersion_imag
_atom_type_scat_source
C C 0.0033 0.0016
;
International Tables for Crystallography
(Vol. C, Tables 4.2.6.8 and 6.1.1.4)
;
H H 0.0000 0.0000
;
International Tables for Crystallography
(Vol. C, Table 6.1.1.4)
;
N N 0.0061 0.0033
;
International Tables for Crystallography
(Vol. C, Tables 4.2.6.8 and 6.1.1.4)
;
P P 0.1023 0.0942
;
International Tables for Crystallography
(Vol. C, Tables 4.2.6.8 and 6.1.1.4)
;
Mo Mo -1.6832 0.6857
;
International Tables for Crystallography
(Vol. C, Tables 4.2.6.8 and 6.1.1.4)
;
I I -0.4742 1.8119
;
International Tables for Crystallography
(Vol. C, Tables 4.2.6.8 and 6.1.1.4)
;

loop_
_geom_angle_atom_site_label_1
_geom_angle_atom_site_label_2
_geom_angle_atom_site_label_3
_geom_angle
_geom_angle_site_symmetry_1
_geom_angle_site_symmetry_3
_geom_angle_publ_flag
N1 Mo1 P2 76.9(3) . . ?
N1 Mo1 P1 76.6(3) . . ?
P2 Mo1 P1 150.06(11) . . ?
N1 Mo1 I2 104.6(3) . . ?
P2 Mo1 I2 95.57(8) . . ?
P1 Mo1 I2 104.42(8) . . ?
N1 Mo1 I1 161.4(3) . . ?
P2 Mo1 I1 99.67(8) . . ?
P1 Mo1 I1 100.95(8) . . ?
I2 Mo1 I1 93.88(5) . . ?
C1 P1 C15 103.4(7) . . ?
C1 P1 C19 103.7(6) . . ?
C15 P1 C19 111.8(7) . . ?
C1 P1 Mo1 100.2(4) . . ?
C15 P1 Mo1 117.7(5) . . ?
C19 P1 Mo1 117.1(4) . . ?
C6 P2 C11 106.0(6) . . ?
C6 P2 C7 105.5(7) . . ?
C11 P2 C7 112.0(7) . . ?
C6 P2 Mo1 98.3(4) . . ?
C11 P2 Mo1 105.9(4) . . ?
C7 P2 Mo1 126.7(5) . . ?
C2 N1 C5 106.2(9) . . ?
C2 N1 Mo1 128.1(8) . . ?
C5 N1 Mo1 125.3(8) . . ?
C2 C1 P1 112.1(9) . . ?
C2 C1 H1A 109.2 . . ?
P1 C1 H1A 109.2 . . ?
C2 C1 H1B 109.2 . . ?
P1 C1 H1B 109.2 . . ?
H1A C1 H1B 107.9 . . ?
C3 C2 N1 109.0(10) . . ?
C3 C2 C1 130.1(12) . . ?
N1 C2 C1 120.5(11) . . ?
C2 C3 C4 108.2(11) . . ?
C2 C3 H3 125.9 . . ?
C4 C3 H3 125.9 . . ?
C5 C4 C3 107.0(11) . . ?
C5 C4 H4 126.5 . . ?
C3 C4 H4 126.5 . . ?
C4 C5 N1 109.6(11) . . ?
C4 C5 C6 131.7(11) . . ?
N1 C5 C6 118.5(10) . . ?
C5 C6 P2 107.9(8) . . ?
C5 C6 H6A 110.1 . . ?
P2 C6 H6A 110.1 . . ?
C5 C6 H6B 110.1 . . ?
P2 C6 H6B 110.1 . . ?
H6A C6 H6B 108.4 . . ?
C8 C7 C9 108.9(16) . . ?
C8 C7 C10 109.7(15) . . ?
C9 C7 C10 106.1(14) . . ?
C8 C7 P2 110.5(11) . . ?
C9 C7 P2 110.1(12) . . ?
C10 C7 P2 111.4(12) . . ?
C7 C8 H8A 109.5 . . ?
C7 C8 H8B 109.5 . . ?
H8A C8 H8B 109.5 . . ?
C7 C8 H8C 109.5 . . ?
H8A C8 H8C 109.5 . . ?
H8B C8 H8C 109.5 . . ?
C7 C9 H9A 109.5 . . ?
C7 C9 H9B 109.5 . . ?
H9A C9 H9B 109.5 . . ?
C7 C9 H9C 109.5 . . ?
H9A C9 H9C 109.5 . . ?
H9B C9 H9C 109.5 . . ?
C7 C10 H10A 109.5 . . ?
C7 C10 H10B 109.5 . . ?
H10A C10 H10B 109.5 . . ?
C7 C10 H10C 109.5 . . ?
H10A C10 H10C 109.5 . . ?
H10B C10 H10C 109.5 . . ?
C12 C11 C14 111.0(13) . . ?
C12 C11 C13 106.8(12) . . ?
C14 C11 C13 106.7(13) . . ?
C12 C11 P2 112.3(12) . . ?
C14 C11 P2 113.4(10) . . ?
C13 C11 P2 106.1(9) . . ?
C11 C12 H12A 109.5 . . ?
C11 C12 H12B 109.5 . . ?
H12A C12 H12B 109.5 . . ?
C11 C12 H12C 109.5 . . ?
H12A C12 H12C 109.5 . . ?
H12B C12 H12C 109.5 . . ?
C11 C13 H13A 109.5 . . ?
C11 C13 H13B 109.5 . . ?
H13A C13 H13B 109.5 . . ?
C11 C13 H13C 109.5 . . ?
H13A C13 H13C 109.5 . . ?
H13B C13 H13C 109.5 . . ?
C11 C14 H14A 109.5 . . ?
C11 C14 H14B 109.5 . . ?
H14A C14 H14B 109.5 . . ?
C11 C14 H14C 109.5 . . ?
H14A C14 H14C 109.5 . . ?
H14B C14 H14C 109.5 . . ?
C18 C15 C17 108.1(13) . . ?
C18 C15 C16 108.6(12) . . ?
C17 C15 C16 108.9(13) . . ?
C18 C15 P1 113.5(11) . . ?
C17 C15 P1 106.9(10) . . ?
C16 C15 P1 110.7(10) . . ?
C15 C16 H16A 109.5 . . ?
C15 C16 H16B 109.5 . . ?
H16A C16 H16B 109.5 . . ?
C15 C16 H16C 109.5 . . ?
H16A C16 H16C 109.5 . . ?
H16B C16 H16C 109.5 . . ?
C15 C17 H17A 109.5 . . ?
C15 C17 H17B 109.5 . . ?
H17A C17 H17B 109.5 . . ?
C15 C17 H17C 109.5 . . ?
H17A C17 H17C 109.5 . . ?
H17B C17 H17C 109.5 . . ?
C15 C18 H18A 109.5 . . ?
C15 C18 H18B 109.5 . . ?
H18A C18 H18B 109.5 . . ?
C15 C18 H18C 109.5 . . ?
H18A C18 H18C 109.5 . . ?
H18B C18 H18C 109.5 . . ?
C20 C19 C22 111.7(12) . . ?
C20 C19 C21 108.5(12) . . ?
C22 C19 C21 105.7(13) . . ?
C20 C19 P1 111.1(10) . . ?
C22 C19 P1 114.4(10) . . ?
C21 C19 P1 104.8(9) . . ?
C19 C20 H20A 109.5 . . ?
C19 C20 H20B 109.5 . . ?
H20A C20 H20B 109.5 . . ?
C19 C20 H20C 109.5 . . ?
H20A C20 H20C 109.5 . . ?
H20B C20 H20C 109.5 . . ?
C19 C21 H21A 109.5 . . ?
C19 C21 H21B 109.5 . . ?
H21A C21 H21B 109.5 . . ?
C19 C21 H21C 109.5 . . ?
H21A C21 H21C 109.5 . . ?
H21B C21 H21C 109.5 . . ?
C19 C22 H22A 109.5 . . ?
C19 C22 H22B 109.5 . . ?
H22A C22 H22B 109.5 . . ?
C19 C22 H22C 109.5 . . ?
H22A C22 H22C 109.5 . . ?
H22B C22 H22C 109.5 . . ?

loop_
_geom_bond_atom_site_label_1
_geom_bond_atom_site_label_2
_geom_bond_distance
_geom_bond_site_symmetry_2
_geom_bond_publ_flag
I1 Mo1 2.7431(14) . ?
I2 Mo1 2.6464(15) . ?
Mo1 N1 2.084(10) . ?
Mo1 P2 2.543(3) . ?
Mo1 P1 2.602(3) . ?
P1 C1 1.839(13) . ?
P1 C15 1.871(15) . ?
P1 C19 1.893(14) . ?
P2 C6 1.851(12) . ?
P2 C11 1.876(14) . ?
P2 C7 1.882(15) . ?
N1 C2 1.388(16) . ?
N1 C5 1.412(15) . ?
C1 C2 1.471(17) . ?
C1 H1A 0.9900 . ?
C1 H1B 0.9900 . ?
C2 C3 1.375(17) . ?
C3 C4 1.411(18) . ?
C3 H3 0.9500 . ?
C4 C5 1.364(17) . ?
C4 H4 0.9500 . ?
C5 C6 1.483(18) . ?
C6 H6A 0.9900 . ?
C6 H6B 0.9900 . ?
C7 C8 1.50(2) . ?
C7 C9 1.51(3) . ?
C7 C10 1.56(2) . ?
C8 H8A 0.9800 . ?
C8 H8B 0.9800 . ?
C8 H8C 0.9800 . ?
C9 H9A 0.9800 . ?
C9 H9B 0.9800 . ?
C9 H9C 0.9800 . ?
C10 H10A 0.9800 . ?
C10 H10B 0.9800 . ?
C10 H10C 0.9800 . ?
C11 C12 1.49(2) . ?
C11 C14 1.53(2) . ?
C11 C13 1.55(2) . ?
C12 H12A 0.9800 . ?
C12 H12B 0.9800 . ?
C12 H12C 0.9800 . ?
C13 H13A 0.9800 . ?
C13 H13B 0.9800 . ?
C13 H13C 0.9800 . ?
C14 H14A 0.9800 . ?
C14 H14B 0.9800 . ?
C14 H14C 0.9800 . ?
C15 C18 1.52(2) . ?
C15 C17 1.54(2) . ?
C15 C16 1.56(2) . ?
C16 H16A 0.9800 . ?
C16 H16B 0.9800 . ?
C16 H16C 0.9800 . ?
C17 H17A 0.9800 . ?
C17 H17B 0.9800 . ?
C17 H17C 0.9800 . ?
C18 H18A 0.9800 . ?
C18 H18B 0.9800 . ?
C18 H18C 0.9800 . ?
C19 C20 1.52(2) . ?
C19 C22 1.528(19) . ?
C19 C21 1.53(2) . ?
C20 H20A 0.9800 . ?
C20 H20B 0.9800 . ?
C20 H20C 0.9800 . ?
C21 H21A 0.9800 . ?
C21 H21B 0.9800 . ?
C21 H21C 0.9800 . ?
C22 H22A 0.9800 . ?
C22 H22B 0.9800 . ?
C22 H22C 0.9800 . ?

loop_
_geom_torsion_atom_site_label_1
_geom_torsion_atom_site_label_2
_geom_torsion_atom_site_label_3
_geom_torsion_atom_site_label_4
_geom_torsion
_geom_torsion_site_symmetry_1
_geom_torsion_site_symmetry_2
_geom_torsion_site_symmetry_3
_geom_torsion_site_symmetry_4
_geom_torsion_publ_flag
C15 P1 C1 C2 105.9(11) . . . . ?
C19 P1 C1 C2 -137.3(10) . . . . ?
Mo1 P1 C1 C2 -16.0(11) . . . . ?
C5 N1 C2 C3 -1.7(13) . . . . ?
Mo1 N1 C2 C3 -174.1(8) . . . . ?
C5 N1 C2 C1 171.7(11) . . . . ?
Mo1 N1 C2 C1 -0.8(17) . . . . ?
P1 C1 C2 C3 -174.9(11) . . . . ?
P1 C1 C2 N1 13.4(16) . . . . ?
N1 C2 C3 C4 0.5(14) . . . . ?
C1 C2 C3 C4 -172.0(13) . . . . ?
C2 C3 C4 C5 0.9(15) . . . . ?
C3 C4 C5 N1 -2.0(14) . . . . ?
C3 C4 C5 C6 -177.6(13) . . . . ?
C2 N1 C5 C4 2.3(13) . . . . ?
Mo1 N1 C5 C4 175.0(8) . . . . ?
C2 N1 C5 C6 178.6(10) . . . . ?
Mo1 N1 C5 C6 -8.7(15) . . . . ?
C4 C5 C6 P2 -151.6(12) . . . . ?
N1 C5 C6 P2 33.1(14) . . . . ?
C11 P2 C6 C5 73.2(10) . . . . ?
C7 P2 C6 C5 -167.9(9) . . . . ?
Mo1 P2 C6 C5 -36.0(9) . . . . ?
C6 P2 C7 C8 165.9(13) . . . . ?
C11 P2 C7 C8 -79.3(14) . . . . ?
Mo1 P2 C7 C8 52.6(15) . . . . ?
C6 P2 C7 C9 45.4(14) . . . . ?
C11 P2 C7 C9 160.3(12) . . . . ?
Mo1 P2 C7 C9 -67.8(14) . . . . ?
C6 P2 C7 C10 -71.9(13) . . . . ?
C11 P2 C7 C10 42.9(14) . . . . ?
Mo1 P2 C7 C10 174.8(10) . . . . ?
C6 P2 C11 C12 160.3(11) . . . . ?
C7 P2 C11 C12 45.7(13) . . . . ?
Mo1 P2 C11 C12 -95.9(11) . . . . ?
C6 P2 C11 C14 33.5(13) . . . . ?
C7 P2 C11 C14 -81.1(14) . . . . ?
Mo1 P2 C11 C14 137.2(11) . . . . ?
C6 P2 C11 C13 -83.4(10) . . . . ?
C7 P2 C11 C13 162.0(10) . . . . ?
Mo1 P2 C11 C13 20.4(10) . . . . ?
C1 P1 C15 C18 66.9(12) . . . . ?
C19 P1 C15 C18 -44.1(13) . . . . ?
Mo1 P1 C15 C18 176.1(9) . . . . ?
C1 P1 C15 C17 -52.3(12) . . . . ?
C19 P1 C15 C17 -163.2(10) . . . . ?
Mo1 P1 C15 C17 57.0(11) . . . . ?
C1 P1 C15 C16 -170.7(10) . . . . ?
C19 P1 C15 C16 78.3(12) . . . . ?
Mo1 P1 C15 C16 -61.5(11) . . . . ?
C1 P1 C19 C20 -168.4(10) . . . . ?
C15 P1 C19 C20 -57.6(12) . . . . ?
Mo1 P1 C19 C20 82.4(10) . . . . ?
C1 P1 C19 C22 -40.8(13) . . . . ?
C15 P1 C19 C22 70.0(13) . . . . ?
Mo1 P1 C19 C22 -150.0(10) . . . . ?
C1 P1 C19 C21 74.6(11) . . . . ?
C15 P1 C19 C21 -174.6(10) . . . . ?
Mo1 P1 C19 C21 -34.6(11) . . . . ?
